data_4000781
loop_
_publ_author_name
'Mezzadri, Francesco'
'Buzzi, Michele'
'Pernechele, Chiara'
'Calestani, Gianluca'
'Solzi, Massimo'
'Migliori, Andrea'
'Gilioli, Edmondo'

_publ_section_title
;
 Polymorphism and Multiferroicity in Bi1--x/3(MnIII3)(MnIII4--xMnIVx)O12
;
_journal_issue 16
_journal_name_full 'Chemistry of Materials'
_journal_page_first 3628
_journal_paper_doi 10.1021/cm200879p
_journal_volume 23
_journal_year 2011
_chemical_formula_moiety 'Bi0.95 Mn7 O12'
_chemical_formula_sum 'Bi0.95 Mn7 O12'
_chemical_formula_weight 775.11
_space_group_IT_number 146
_symmetry_cell_setting rhombohedral
_symmetry_space_group_name_Hall 'P 3*'
_symmetry_space_group_name_H-M 'R 3 :R'
_atom_sites_solution_primary direct
_atom_sites_solution_secondary difmap
_cell_angle_alpha 109.57(3)
_cell_angle_beta 109.57(3)
_cell_angle_gamma 109.57(3)
_cell_formula_units_Z 1
_cell_length_a 6.4774(16)
_cell_length_b 6.4774(16)
_cell_length_c 6.4774(16)
_cell_measurement_reflns_used 76
_cell_measurement_temperature 294(2)
_cell_measurement_theta_max 25.40
_cell_measurement_theta_min 7.31
_cell_volume 208.44(16)
_computing_cell_refinement APEX-II
_computing_data_collection 'APEX-II (Bruker, 2008)'
_computing_data_reduction 'SAINT (Bruker, 2008)'
_computing_structure_refinement 'SHELX97-L (Sheldrick, 2008)'
_computing_structure_solution 'SIR97 (Altomare et al., 1999)'
_diffrn_ambient_temperature 294(2)
_diffrn_measured_fraction_theta_full 1.000
_diffrn_measured_fraction_theta_max 1.000
_diffrn_measurement_device 'Bruker APEX-II CCD'
_diffrn_measurement_method '\w scans'
_diffrn_radiation_monochromator graphite
_diffrn_radiation_source 'fine-focus sealed tube'
_diffrn_radiation_type MoK\a
_diffrn_radiation_wavelength 0.71073
_diffrn_reflns_av_R_equivalents 0.0498
_diffrn_reflns_av_sigmaI/netI 0.0477
_diffrn_reflns_limit_h_max 8
_diffrn_reflns_limit_h_min -8
_diffrn_reflns_limit_k_max 8
_diffrn_reflns_limit_k_min -8
_diffrn_reflns_limit_l_max 8
_diffrn_reflns_limit_l_min -8
_diffrn_reflns_number 2859
_diffrn_reflns_theta_full 28.18
_diffrn_reflns_theta_max 28.18
_diffrn_reflns_theta_min 3.85
_diffrn_standards_decay_% 0.0
_diffrn_standards_number 0
_exptl_absorpt_coefficient_mu 30.291
_exptl_absorpt_correction_T_max 0.1516
_exptl_absorpt_correction_T_min 0.1219
_exptl_absorpt_correction_type multi-scan
_exptl_absorpt_process_details 'SADABS (Sheldrick, 2008)'
_exptl_crystal_colour black
_exptl_crystal_density_diffrn 6.175
_exptl_crystal_density_method 'not measured'
_exptl_crystal_description block
_exptl_crystal_F_000 345.7
_exptl_crystal_size_max 0.12
_exptl_crystal_size_mid 0.12
_exptl_crystal_size_min 0.10
_refine_diff_density_max 1.031
_refine_diff_density_min -0.917
_refine_diff_density_rms 0.214
_refine_ls_extinction_coef 0.009(2)
_refine_ls_extinction_method SHELXL
_refine_ls_goodness_of_fit_ref 1.085
_refine_ls_matrix_type full
_refine_ls_number_parameters 73
_refine_ls_number_reflns 700
_refine_ls_number_restraints 1
_refine_ls_restrained_S_all 1.084
_refine_ls_R_factor_all 0.0645
_refine_ls_R_factor_gt 0.0508
_refine_ls_shift/su_max 0.001
_refine_ls_shift/su_mean 0.000
_refine_ls_structure_factor_coef Fsqd
_refine_ls_weighting_details 'calc w=1/[\s^2^(Fo^2^)+(0.0331P)^2^+0.4551P] where P=(Fo^2^+2Fc^2^)/3'
_refine_ls_weighting_scheme calc
_refine_ls_wR_factor_gt 0.0862
_refine_ls_wR_factor_ref 0.0916
_reflns_number_gt 578
_reflns_number_total 700
_reflns_threshold_expression I>2\s(I)
_cod_data_source_file cm200879p_si_003.cif
_cod_data_source_block BMNOR3
_cod_original_sg_symbol_H-M 'R 3'
_cod_database_code 4000781

loop_
_symmetry_equiv_pos_as_xyz
x,y,z
z,x,y
y,z,x

loop_
_atom_site_label
_atom_site_type_symbol
_atom_site_fract_x
_atom_site_fract_y
_atom_site_fract_z
_atom_site_U_iso_or_equiv
_atom_site_adp_type
_atom_site_occupancy
_atom_site_symmetry_multiplicity
_atom_site_calc_flag
_atom_site_refinement_flags
Bi1 Bi 0.0328(12) 0.0328(12) 0.0328(12) 0.013(2) Uani 0.50(3) 3 d SP
Bi2 Bi 0.014(2) -0.043(4) -0.041(4) 0.058(4) Uani 0.149(10) 1 d P
Mn1 Mn 0.5000(13) 0.5000(13) 0.5000(13) 0.0183(9) Uani 1 3 d S
Mn2 Mn -0.0039(10) 0.4975(11) -0.0055(9) 0.0141(6) Uani 1 1 d .
Mn3 Mn 0.4978(14) 0.4953(9) -0.0016(13) 0.0190(6) Uani 1 1 d .
O1 O 0.311(2) 0.490(2) 0.174(2) 0.025(2) Uani 1 1 d .
O2 O -0.179(2) 0.309(2) 0.135(2) 0.026(3) Uani 1 1 d .
O3 O 0.689(2) 0.862(2) 0.182(2) 0.028(3) Uani 1 1 d .
O4 O 0.826(2) 0.683(2) 0.515(2) 0.028(2) Uani 1 1 d .

loop_
_atom_site_aniso_label
_atom_site_aniso_U_11
_atom_site_aniso_U_22
_atom_site_aniso_U_33
_atom_site_aniso_U_23
_atom_site_aniso_U_13
_atom_site_aniso_U_12
Bi1 0.014(2) 0.014(2) 0.014(2) 0.0088(16) 0.0088(16) 0.0088(16)
Bi2 0.068(5) 0.056(8) 0.032(8) -0.008(5) 0.024(7) 0.043(7)
Mn1 0.0171(13) 0.0171(13) 0.0171(13) 0.0073(13) 0.0073(13) 0.0073(13)
Mn2 0.0086(11) 0.0130(12) 0.0050(12) -0.0004(9) -0.0026(8) 0.0007(8)
Mn3 0.0199(14) 0.0048(11) 0.0204(14) 0.0004(9) 0.0106(11) 0.0001(9)
O1 0.015(5) 0.026(6) 0.010(5) 0.003(4) 0.002(4) 0.000(4)
O2 0.010(5) 0.021(5) 0.012(5) 0.000(4) -0.008(4) -0.005(4)
O3 0.020(5) 0.004(4) 0.030(6) 0.002(4) 0.004(4) -0.007(4)
O4 0.020(5) 0.017(5) 0.015(5) 0.001(4) -0.006(4) 0.001(4)

loop_
_atom_type_symbol
_atom_type_description
_atom_type_scat_dispersion_real
_atom_type_scat_dispersion_imag
_atom_type_scat_source
Bi Bi -4.1077 10.2566 'International Tables Vol C Tables 4.2.6.8 and 6.1.1.4'
Mn Mn 0.3368 0.7283 'International Tables Vol C Tables 4.2.6.8 and 6.1.1.4'
O O 0.0106 0.0060 'International Tables Vol C Tables 4.2.6.8 and 6.1.1.4'

loop_
_geom_angle_atom_site_label_1
_geom_angle_atom_site_label_2
_geom_angle_atom_site_label_3
_geom_angle
_geom_angle_site_symmetry_1
_geom_angle_site_symmetry_3
Bi2 Bi1 Bi2 73(3) 2 3
Bi2 Bi1 O1 156(4) 2 3
Bi2 Bi1 O1 126(3) 3 3
Bi2 Bi1 O1 97.2(17) 2 .
Bi2 Bi1 O1 156(4) 3 .
O1 Bi1 O1 70.4(4) 3 .
Bi2 Bi1 O1 126(3) 2 2
Bi2 Bi1 O1 97.2(17) 3 2
O1 Bi1 O1 70.4(4) 3 2
O1 Bi1 O1 70.4(4) . 2
Bi2 Bi1 O2 88(4) 2 3
Bi2 Bi1 O2 138(2) 3 3
O1 Bi1 O2 67.6(4) 3 3
O1 Bi1 O2 61.4(4) . 3
O1 Bi1 O2 123.7(4) 2 3
Bi2 Bi1 O2 66(3) 2 .
Bi2 Bi1 O2 88(4) 3 .
O1 Bi1 O2 123.7(4) 3 .
O1 Bi1 O2 67.6(4) . .
O1 Bi1 O2 61.4(4) 2 .
O2 Bi1 O2 118.17(11) 3 .
Bi2 Bi1 O2 138(2) 2 2
Bi2 Bi1 O2 66(3) 3 2
O1 Bi1 O2 61.4(4) 3 2
O1 Bi1 O2 123.7(4) . 2
O1 Bi1 O2 67.6(4) 2 2
O2 Bi1 O2 118.17(11) 3 2
O2 Bi1 O2 118.17(11) . 2
Bi2 Bi1 Mn1 136.7(16) 2 .
Bi2 Bi1 Mn1 136.7(16) 3 .
O1 Bi1 Mn1 41.7(3) 3 .
O1 Bi1 Mn1 41.7(3) . .
O1 Bi1 Mn1 41.7(3) 2 .
O2 Bi1 Mn1 82.2(2) 3 .
O2 Bi1 Mn1 82.2(2) . .
O2 Bi1 Mn1 82.2(2) 2 .
Bi2 Bi1 Mn2 121(4) 2 3
Bi2 Bi1 Mn2 122(4) 3 3
O1 Bi1 Mn2 39.1(3) 3 3
O1 Bi1 Mn2 81.7(3) . 3
O1 Bi1 Mn2 109.4(4) 2 3
O2 Bi1 Mn2 39.4(3) 3 3
O2 Bi1 Mn2 149.3(3) . 3
O2 Bi1 Mn2 78.8(2) 2 3
Mn1 Bi1 Mn2 74.7(2) . 3
Bi2 Bi1 Mn2 61.9(16) 2 .
Bi2 Bi1 Mn2 121(4) 3 .
O1 Bi1 Mn2 109.4(4) 3 .
O1 Bi1 Mn2 39.1(3) . .
O1 Bi1 Mn2 81.7(3) 2 .
O2 Bi1 Mn2 78.8(2) 3 .
O2 Bi1 Mn2 39.4(3) . .
O2 Bi1 Mn2 149.3(3) 2 .
Mn1 Bi1 Mn2 74.7(2) . .
Mn2 Bi1 Mn2 113.33(19) 3 .
Bi2 Bi1 Mn2 122(4) 2 2
Bi2 Bi1 Mn2 61.9(15) 3 2
O1 Bi1 Mn2 81.7(3) 3 2
O1 Bi1 Mn2 109.4(4) . 2
O1 Bi1 Mn2 39.1(3) 2 2
O2 Bi1 Mn2 149.3(3) 3 2
O2 Bi1 Mn2 78.8(2) . 2
O2 Bi1 Mn2 39.4(3) 2 2
Mn1 Bi1 Mn2 74.7(2) . 2
Mn2 Bi1 Mn2 113.33(19) 3 2
Mn2 Bi1 Mn2 113.33(19) . 2
Bi2 Bi2 Bi2 60.000(7) 2 3
Bi2 Bi2 O3 167(4) 2 2_544
Bi2 Bi2 O3 128(6) 3 2_544
Bi2 Bi2 O4 100(3) 2 1_444
Bi2 Bi2 O4 124.4(7) 3 1_444
O3 Bi2 O4 66.6(6) 2_544 1_444
Bi2 Bi2 O2 103(6) 2 3
Bi2 Bi2 O2 157(4) 3 3
O3 Bi2 O2 72.4(7) 2_544 3
O4 Bi2 O2 71.8(8) 1_444 3
Bi2 Bi2 O4 104(3) 2 3_444
Bi2 Bi2 O4 67(3) 3 3_444
O3 Bi2 O4 73.3(7) 2_544 3_444
O4 Bi2 O4 70.4(6) 1_444 3_444
O2 Bi2 O4 136.4(8) 3 3_444
Bi2 Bi2 O1 121.4(4) 2 3
Bi2 Bi2 O1 105(3) 3 3
O3 Bi2 O1 69.2(5) 2_544 3
O4 Bi2 O1 127.2(8) 1_444 3
O2 Bi2 O1 68.4(6) 3 3
O4 Bi2 O1 121.5(12) 3_444 3
Bi2 Bi2 O2 122(5) 2 2
Bi2 Bi2 O2 64(5) 3 2
O3 Bi2 O2 69.5(8) 2_544 2
O4 Bi2 O2 124.7(10) 1_444 2
O2 Bi2 O2 123.3(6) 3 2
O4 Bi2 O2 66.0(8) 3_444 2
O1 Bi2 O2 59.6(6) 3 2
Bi2 Bi2 Mn2 141(5) 2 3
Bi2 Bi2 Mn2 144(5) 3 3
O3 Bi2 Mn2 40.8(4) 2_544 3
O4 Bi2 Mn2 85.9(7) 1_444 3
O2 Bi2 Mn2 42.4(4) 3 3
O4 Bi2 Mn2 113.7(7) 3_444 3
O1 Bi2 Mn2 41.3(4) 3 3
O2 Bi2 Mn2 82.1(6) 2 3
Bi2 Bi2 Mn2 142(5) 2 1_545
Bi2 Bi2 Mn2 86(5) 3 1_545
O3 Bi2 Mn2 42.0(5) 2_544 1_545
O4 Bi2 Mn2 84.2(6) 1_444 1_545
O2 Bi2 Mn2 114.2(5) 3 1_545
O4 Bi2 Mn2 41.3(5) 3_444 1_545
O1 Bi2 Mn2 81.8(7) 3 1_545
O2 Bi2 Mn2 40.5(5) 2 1_545
Mn2 Bi2 Mn2 76.6(4) 3 1_545
Bi2 Bi2 Mn2 83(5) 2 2_554
Bi2 Bi2 Mn2 139(5) 3 2_554
O3 Bi2 Mn2 86.0(7) 2_544 2_554
O4 Bi2 Mn2 41.4(6) 1_444 2_554
O2 Bi2 Mn2 40.9(5) 3 2_554
O4 Bi2 Mn2 111.0(7) 3_444 2_554
O1 Bi2 Mn2 109.3(8) 3 2_554
O2 Bi2 Mn2 155.2(6) 2 2_554
Mn2 Bi2 Mn2 76.9(6) 3 2_554
Mn2 Bi2 Mn2 120.3(6) 1_545 2_554
Bi2 Bi2 Mn1 84.5(2) 2 1_444
Bi2 Bi2 Mn1 84.5(2) 3 1_444
O3 Bi2 Mn1 85.6(5) 2_544 1_444
O4 Bi2 Mn1 40.2(4) 1_444 1_444
O2 Bi2 Mn1 111.3(9) 3 1_444
O4 Bi2 Mn1 40.0(4) 3_444 1_444
O1 Bi2 Mn1 153.9(8) 3 1_444
O2 Bi2 Mn1 106.0(9) 2 1_444
Mn2 Bi2 Mn1 120.1(6) 3 1_444
Mn2 Bi2 Mn1 74.6(5) 1_545 1_444
Mn2 Bi2 Mn1 74.4(6) 2_554 1_444
O4 Mn1 O4 91.2(7) . 2
O4 Mn1 O4 91.2(7) . 3
O4 Mn1 O4 91.2(7) 2 3
O4 Mn1 O1 87.4(5) . 3
O4 Mn1 O1 178.4(7) 2 3
O4 Mn1 O1 89.5(5) 3 3
O4 Mn1 O1 89.5(5) . .
O4 Mn1 O1 87.4(5) 2 .
O4 Mn1 O1 178.4(7) 3 .
O1 Mn1 O1 91.9(6) 3 .
O4 Mn1 O1 178.4(7) . 2
O4 Mn1 O1 89.5(5) 2 2
O4 Mn1 O1 87.4(5) 3 2
O1 Mn1 O1 91.9(6) 3 2
O1 Mn1 O1 91.9(6) . 2
O4 Mn1 Bi1 124.4(5) . .
O4 Mn1 Bi1 124.4(5) 2 .
O4 Mn1 Bi1 124.4(5) 3 .
O1 Mn1 Bi1 56.1(5) 3 .
O1 Mn1 Bi1 56.1(5) . .
O1 Mn1 Bi1 56.1(5) 2 .
O4 Mn1 Bi2 55.4(8) . 2_666
O4 Mn1 Bi2 50.4(6) 2 2_666
O4 Mn1 Bi2 61.4(6) 3 2_666
O1 Mn1 Bi2 129.0(7) 3 2_666
O1 Mn1 Bi2 118.1(5) . 2_666
O1 Mn1 Bi2 124.3(7) 2 2_666
Bi1 Mn1 Bi2 173.6(3) . 2_666
O4 Mn1 Bi2 50.4(6) . 1_666
O4 Mn1 Bi2 61.4(6) 2 1_666
O4 Mn1 Bi2 55.4(8) 3 1_666
O1 Mn1 Bi2 118.0(5) 3 1_666
O1 Mn1 Bi2 124.3(7) . 1_666
O1 Mn1 Bi2 129.0(7) 2 1_666
Bi1 Mn1 Bi2 173.6(3) . 1_666
Bi2 Mn1 Bi2 11.0(5) 2_666 1_666
O4 Mn1 Bi2 61.4(6) . 3_666
O4 Mn1 Bi2 55.4(8) 2 3_666
O4 Mn1 Bi2 50.4(6) 3 3_666
O1 Mn1 Bi2 124.3(7) 3 3_666
O1 Mn1 Bi2 129.0(7) . 3_666
O1 Mn1 Bi2 118.0(5) 2 3_666
Bi1 Mn1 Bi2 173.6(3) . 3_666
Bi2 Mn1 Bi2 11.0(5) 2_666 3_666
Bi2 Mn1 Bi2 11.0(5) 1_666 3_666
O4 Mn1 Mn3 60.0(4) . .
O4 Mn1 Mn3 103.3(3) 2 .
O4 Mn1 Mn3 147.4(4) 3 .
O1 Mn1 Mn3 75.4(4) 3 .
O1 Mn1 Mn3 33.8(3) . .
O1 Mn1 Mn3 121.2(5) 2 .
Bi1 Mn1 Mn3 70.25(7) . .
Bi2 Mn1 Mn3 106.4(5) 2_666 .
Bi2 Mn1 Mn3 106.6(6) 1_666 .
Bi2 Mn1 Mn3 116.1(3) 3_666 .
O4 Mn1 Mn3 147.4(4) . 2
O4 Mn1 Mn3 60.0(4) 2 2
O4 Mn1 Mn3 103.3(3) 3 2
O1 Mn1 Mn3 121.2(5) 3 2
O1 Mn1 Mn3 75.4(4) . 2
O1 Mn1 Mn3 33.8(3) 2 2
Bi1 Mn1 Mn3 70.25(7) . 2
Bi2 Mn1 Mn3 106.6(6) 2_666 2
Bi2 Mn1 Mn3 116.1(3) 1_666 2
Bi2 Mn1 Mn3 106.4(5) 3_666 2
Mn3 Mn1 Mn3 109.20(7) . 2
O3 Mn2 O2 179.7(7) 3_454 2_565
O3 Mn2 O1 92.0(5) 3_454 .
O2 Mn2 O1 87.6(6) 2_565 .
O3 Mn2 O4 90.0(6) 3_454 3_454
O2 Mn2 O4 90.3(5) 2_565 3_454
O1 Mn2 O4 177.9(7) . 3_454
O3 Mn2 O2 91.9(6) 3_454 .
O2 Mn2 O2 88.2(5) 2_565 .
O1 Mn2 O2 90.9(5) . .
O4 Mn2 O2 88.7(6) 3_454 .
O3 Mn2 O3 88.7(5) 3_454 2_554
O2 Mn2 O3 91.2(6) 2_565 2_554
O1 Mn2 O3 87.3(5) . 2_554
O4 Mn2 O3 93.1(5) 3_454 2_554
O2 Mn2 O3 178.1(7) . 2_554
O3 Mn2 Bi2 52.4(6) 3_454 2
O2 Mn2 Bi2 127.4(6) 2_565 2
O1 Mn2 Bi2 60.1(5) . 2
O4 Mn2 Bi2 121.2(7) 3_454 2
O2 Mn2 Bi2 55.4(7) . 2
O3 Mn2 Bi2 123.9(7) 2_554 2
O3 Mn2 Bi2 120.1(6) 3_454 1_565
O2 Mn2 Bi2 60.2(6) 2_565 1_565
O1 Mn2 Bi2 122.4(6) . 1_565
O4 Mn2 Bi2 56.6(4) 3_454 1_565
O2 Mn2 Bi2 129.7(5) . 1_565
O3 Mn2 Bi2 51.2(5) 2_554 1_565
Bi2 Mn2 Bi2 172.4(6) 2 1_565
O3 Mn2 Bi2 126.2(5) 3_454 3_565
O2 Mn2 Bi2 54.1(4) 2_565 3_565
O1 Mn2 Bi2 127.3(6) . 3_565
O4 Mn2 Bi2 51.3(5) 3_454 3_565
O2 Mn2 Bi2 118.5(5) . 3_565
O3 Mn2 Bi2 62.3(5) 2_554 3_565
Bi2 Mn2 Bi2 172.0(7) 2 3_565
Bi2 Mn2 Bi2 11.2(5) 1_565 3_565
O3 Mn2 Bi1 59.5(4) 3_454 .
O2 Mn2 Bi1 120.3(4) 2_565 .
O1 Mn2 Bi1 52.5(4) . .
O4 Mn2 Bi1 128.6(5) 3_454 .
O2 Mn2 Bi1 55.8(4) . .
O3 Mn2 Bi1 123.2(4) 2_554 .
Bi2 Mn2 Bi1 8.5(2) 2 .
Bi2 Mn2 Bi1 173.9(3) 1_565 .
Bi2 Mn2 Bi1 173.3(3) 3_565 .
O3 Mn2 Mn3 34.0(3) 3_454 3_454
O2 Mn2 Mn3 146.3(4) 2_565 3_454
O1 Mn2 Mn3 121.6(4) . 3_454
O4 Mn2 Mn3 60.3(4) 3_454 3_454
O2 Mn2 Mn3 76.0(4) . 3_454
O3 Mn2 Mn3 105.4(4) 2_554 3_454
Bi2 Mn2 Mn3 66.2(4) 2 3_454
Bi2 Mn2 Mn3 108.3(4) 1_565 3_454
Bi2 Mn2 Mn3 108.1(4) 3_565 3_454
Bi1 Mn2 Mn3 74.7(2) . 3_454
O3 Mn2 Mn3 146.6(4) 3_454 3_565
O2 Mn2 Mn3 33.1(3) 2_565 3_565
O1 Mn2 Mn3 58.7(4) . 3_565
O4 Mn2 Mn3 119.5(4) 3_454 3_565
O2 Mn2 Mn3 103.3(4) . 3_565
O3 Mn2 Mn3 75.4(4) 2_554 3_565
Bi2 Mn2 Mn3 113.7(4) 2 3_565
Bi2 Mn2 Mn3 71.8(4) 1_565 3_565
Bi2 Mn2 Mn3 71.9(4) 3_565 3_565
Bi1 Mn2 Mn3 105.2(3) . 3_565
Mn3 Mn2 Mn3 179.2(2) 3_454 3_565
O4 Mn3 O2 95.1(6) 3_554 3
O4 Mn3 O1 177.1(7) 3_554 .
O2 Mn3 O1 87.3(6) 3 .
O4 Mn3 O3 85.6(6) 3_554 .
O2 Mn3 O3 179.3(7) 3 .
O1 Mn3 O3 92.0(6) . .
O4 Mn3 Mn2 88.1(5) 3_554 2_665
O2 Mn3 Mn2 145.5(5) 3 2_665
O1 Mn3 Mn2 90.8(5) . 2_665
O3 Mn3 Mn2 34.3(4) . 2_665
O4 Mn3 Mn2 92.4(5) 3_554 2_554
O2 Mn3 Mn2 35.1(4) 3 2_554
O1 Mn3 Mn2 88.7(5) . 2_554
O3 Mn3 Mn2 145.1(5) . 2_554
Mn2 Mn3 Mn2 179.2(2) 2_665 2_554
O4 Mn3 Mn2 35.6(4) 3_554 1_655
O2 Mn3 Mn2 92.0(4) 3 1_655
O1 Mn3 Mn2 146.0(5) . 1_655
O3 Mn3 Mn2 88.5(4) . 1_655
Mn2 Mn3 Mn2 71.07(12) 2_665 1_655
Mn2 Mn3 Mn2 109.64(10) 2_554 1_655
O4 Mn3 Mn1 145.5(5) 3_554 .
O2 Mn3 Mn1 89.1(4) 3 .
O1 Mn3 Mn1 35.9(4) . .
O3 Mn3 Mn1 90.2(4) . .
Mn2 Mn3 Mn1 70.21(9) 2_665 .
Mn2 Mn3 Mn1 109.70(11) 2_554 .
Mn2 Mn3 Mn1 110.13(14) 1_655 .
O4 Mn3 Mn2 92.9(4) 3_554 3
O2 Mn3 Mn2 35.8(4) 3 3
O1 Mn3 Mn2 90.0(4) . 3
O3 Mn3 Mn2 144.1(5) . 3
Mn2 Mn3 Mn2 109.83(15) 2_665 3
Mn2 Mn3 Mn2 70.80(8) 2_554 3
Mn2 Mn3 Mn2 70.79(10) 1_655 3
Mn1 Mn3 Mn2 71.06(10) . 3
O4 Mn3 Mn2 86.7(4) 3_554 3_565
O2 Mn3 Mn2 144.0(5) 3 3_565
O1 Mn3 Mn2 90.4(4) . 3_565
O3 Mn3 Mn2 36.2(4) . 3_565
Mn2 Mn3 Mn2 70.45(8) 2_665 3_565
Mn2 Mn3 Mn2 108.92(15) 2_554 3_565
Mn2 Mn3 Mn2 109.02(11) 1_655 3_565
Mn1 Mn3 Mn2 109.41(11) . 3_565
Mn2 Mn3 Mn2 179.53(13) 3 3_565
O4 Mn3 Bi2 43.0(5) 3_554 3_665
O2 Mn3 Bi2 138.0(6) 3 3_665
O1 Mn3 Bi2 134.6(7) . 3_665
O3 Mn3 Bi2 42.7(6) . 3_665
Mn2 Mn3 Bi2 53.5(3) 2_665 3_665
Mn2 Mn3 Bi2 126.5(3) 2_554 3_665
Mn2 Mn3 Bi2 54.7(5) 1_655 3_665
Mn1 Mn3 Bi2 123.8(3) . 3_665
Mn2 Mn3 Bi2 125.5(6) 3 3_665
Mn2 Mn3 Bi2 54.3(5) 3_565 3_665
Mn3 O1 Mn2 111.6(6) . .
Mn3 O1 Mn1 110.2(7) . .
Mn2 O1 Mn1 138.1(6) . .
Mn3 O1 Bi1 107.4(6) . .
Mn2 O1 Bi1 88.5(5) . .
Mn1 O1 Bi1 82.2(5) . .
Mn3 O1 Bi2 106.6(9) . 2
Mn2 O1 Bi2 78.6(6) . 2
Mn1 O1 Bi2 92.6(7) . 2
Bi1 O1 Bi2 10.8(3) . 2
Mn3 O2 Mn2 111.8(6) 2 3_455
Mn3 O2 Mn2 111.0(8) 2 .
Mn2 O2 Mn2 136.8(7) 3_455 .
Mn3 O2 Bi2 114.2(6) 2 2
Mn2 O2 Bi2 85.0(7) 3_455 2
Mn2 O2 Bi2 82.2(7) . 2
Mn3 O2 Bi1 103.7(5) 2 .
Mn2 O2 Bi1 90.0(4) 3_455 .
Mn2 O2 Bi1 84.8(4) . .
Bi2 O2 Bi1 10.6(3) 2 .
Mn3 O2 Bi2 105.8(6) 2 3
Mn2 O2 Bi2 79.4(5) 3_455 3
Mn2 O2 Bi2 93.8(5) . 3
Bi2 O2 Bi2 12.5(6) 2 3
Bi1 O2 Bi2 10.8(3) . 3
Mn3 O3 Mn2 111.7(6) . 2_665
Mn3 O3 Mn2 109.6(8) . 3_565
Mn2 O3 Mn2 138.6(7) 2_665 3_565
Mn3 O3 Bi2 103.6(8) . 3_665
Mn2 O3 Bi2 86.8(6) 2_665 3_665
Mn2 O3 Bi2 86.8(8) 3_565 3_665
Mn3 O4 Mn1 112.9(7) 2_655 .
Mn3 O4 Mn2 111.2(7) 2_655 2_665
Mn1 O4 Mn2 135.2(6) . 2_665
Mn3 O4 Bi2 104.2(7) 2_655 1_666
Mn1 O4 Bi2 89.4(7) . 1_666
Mn2 O4 Bi2 87.2(9) 2_665 1_666
Mn3 O4 Bi2 117.4(7) 2_655 2_666
Mn1 O4 Bi2 84.7(9) . 2_666
Mn2 O4 Bi2 82.1(6) 2_665 2_666
Bi2 O4 Bi2 13.2(6) 1_666 2_666

loop_
_geom_bond_atom_site_label_1
_geom_bond_atom_site_label_2
_geom_bond_distance
_geom_bond_site_symmetry_2
Bi1 Bi2 0.499(12) 2
Bi1 Bi2 0.499(12) 3
Bi1 O1 2.523(13) 3
Bi1 O1 2.523(13) .
Bi1 O1 2.523(13) 2
Bi1 O2 2.641(12) 3
Bi1 O2 2.641(12) .
Bi1 O2 2.641(12) 2
Bi1 Mn1 3.012(16) .
Bi1 Mn2 3.181(5) 3
Bi1 Mn2 3.181(5) .
Bi1 Mn2 3.181(5) 2
Bi2 Bi2 0.59(2) 2
Bi2 Bi2 0.59(2) 3
Bi2 O3 2.36(2) 2_544
Bi2 O4 2.38(2) 1_444
Bi2 O2 2.48(3) 3
Bi2 O4 2.55(3) 3_444
Bi2 O1 2.633(19) 3
Bi2 O2 2.67(3) 2
Bi2 Mn2 2.979(13) 3
Bi2 Mn2 3.03(3) 1_545
Bi2 Mn2 3.05(3) 2_554
Bi2 Mn1 3.09(2) 1_444
Mn1 O4 1.994(15) .
Mn1 O4 1.994(15) 2
Mn1 O4 1.994(15) 3
Mn1 O1 2.023(14) 3
Mn1 O1 2.023(14) .
Mn1 O1 2.023(14) 2
Mn1 Bi2 3.09(2) 2_666
Mn1 Bi2 3.09(2) 1_666
Mn1 Bi2 3.09(2) 3_666
Mn1 Mn3 3.234(11) .
Mn1 Mn3 3.234(11) 2
Mn2 O3 1.950(15) 3_454
Mn2 O2 2.001(14) 2_565
Mn2 O1 2.005(13) .
Mn2 O4 2.018(13) 3_454
Mn2 O2 2.028(12) .
Mn2 O3 2.030(12) 2_554
Mn2 Bi2 2.979(13) 2
Mn2 Bi2 3.03(3) 1_565
Mn2 Bi2 3.05(3) 3_565
Mn2 Mn3 3.216(5) 3_454
Mn2 Mn3 3.230(5) 3_565
Mn3 O4 1.897(12) 3_554
Mn3 O2 1.899(14) 3
Mn3 O1 1.920(12) .
Mn3 O3 1.935(14) .
Mn3 Mn2 3.216(5) 2_665
Mn3 Mn2 3.230(5) 2_554
Mn3 Mn2 3.231(4) 1_655
Mn3 Mn2 3.238(4) 3
Mn3 Mn2 3.239(4) 3_565
Mn3 Bi2 3.389(19) 3_665
O1 Bi2 2.633(19) 2
O2 Mn3 1.899(14) 2
O2 Mn2 2.001(14) 3_455
O2 Bi2 2.48(3) 2
O2 Bi2 2.67(3) 3
O3 Mn2 1.950(15) 2_665
O3 Mn2 2.030(12) 3_565
O3 Bi2 2.36(2) 3_665
O4 Mn3 1.897(12) 2_655
O4 Mn2 2.018(13) 2_665
O4 Bi2 2.38(2) 1_666
O4 Bi2 2.55(3) 2_666
